data_4340771
loop_
_publ_author_name
'Lin, Chun-Yi'
'Fettinger, James C.'
'Grandjean, Fernande'
'Long, Gary J.'
'Power, Philip P.'

_publ_section_title
;
 Synthesis, structure, and magnetic and electrochemical properties of
 quasi-linear and linear iron(i), cobalt(i), and nickel(i) amido
 complexes.
;
_journal_issue 17
_journal_name_full 'Inorganic chemistry'
_journal_page_first 9400
_journal_page_last 9406
_journal_paper_doi 10.1021/ic501534f
_journal_volume 53
_journal_year 2014
_chemical_formula_moiety 'C30 H52 Fe N2 Si2, C12 H24 K O6, 0.5(C7 H8)'
_chemical_formula_sum 'C45.5 H80 Fe K N2 O6 Si2'
_chemical_formula_weight 902.24
_chemical_name_systematic
;
 ? 
;
_space_group_crystal_system triclinic
_space_group_IT_number 2
_space_group_name_Hall '-P 1'
_space_group_name_H-M_alt 'P -1'
_symmetry_space_group_name_Hall '-P 1'
_symmetry_space_group_name_H-M 'P -1'
_atom_sites_solution_hydrogens mixed
_audit_creation_method SHELXL-2013
_cell_angle_alpha 101.812(3)
_cell_angle_beta 95.981(3)
_cell_angle_gamma 104.259(3)
_cell_formula_units_Z 2
_cell_length_a 12.489(3)
_cell_length_b 12.693(3)
_cell_length_c 17.444(4)
_cell_measurement_reflns_used 9892
_cell_measurement_temperature 90(2)
_cell_measurement_theta_max 27.48
_cell_measurement_theta_min 2.31
_cell_volume 2588.3(11)
_computing_cell_refinement 'SAINT (8.34a) (Bruker, 2013)'
_computing_data_collection 'Apex2 (2013.10-2) (Bruker, 2013)'
_computing_data_reduction 'SAINT (8.34a) (Bruker, 2013)'
_computing_molecular_graphics 'Bruker SHELXTL'
_computing_publication_material 'Bruker SHELXTL'
_computing_structure_refinement 'SHELXL-2013 (Sheldrick, 2013)'
_computing_structure_solution 'SHELXT (Sheldrick, 2013)'
_diffrn_ambient_temperature 90(2)
_diffrn_measured_fraction_theta_full 0.999
_diffrn_measured_fraction_theta_max 0.998
_diffrn_measurement_device_type 'Bruker APEX-II CCD'
_diffrn_measurement_method '\f and \w scans'
_diffrn_radiation_type MoK\a
_diffrn_radiation_wavelength 0.71073
_diffrn_reflns_av_R_equivalents 0.0348
_diffrn_reflns_av_unetI/netI 0.0493
_diffrn_reflns_Laue_measured_fraction_full 0.999
_diffrn_reflns_Laue_measured_fraction_max 0.998
_diffrn_reflns_limit_h_max 16
_diffrn_reflns_limit_h_min -16
_diffrn_reflns_limit_k_max 16
_diffrn_reflns_limit_k_min -16
_diffrn_reflns_limit_l_max 22
_diffrn_reflns_limit_l_min -22
_diffrn_reflns_number 23249
_diffrn_reflns_point_group_measured_fraction_full 0.999
_diffrn_reflns_point_group_measured_fraction_max 0.998
_diffrn_reflns_theta_full 25.242
_diffrn_reflns_theta_max 27.488
_diffrn_reflns_theta_min 2.314
_exptl_absorpt_coefficient_mu 0.461
_exptl_absorpt_correction_T_max 0.9281
_exptl_absorpt_correction_T_min 0.8112
_exptl_absorpt_correction_type multi-scan
_exptl_absorpt_process_details 'SADABS 2012/1 (Sheldrick, 2012)'
_exptl_crystal_colour Yellow
_exptl_crystal_density_diffrn 1.158
_exptl_crystal_description Plate
_exptl_crystal_F_000 976
_exptl_crystal_size_max 0.316
_exptl_crystal_size_mid 0.243
_exptl_crystal_size_min 0.094
_refine_diff_density_max 0.404
_refine_diff_density_min -0.363
_refine_diff_density_rms 0.054
_refine_ls_extinction_method none
_refine_ls_goodness_of_fit_ref 1.018
_refine_ls_hydrogen_treatment mixed
_refine_ls_matrix_type full
_refine_ls_number_parameters 564
_refine_ls_number_reflns 11864
_refine_ls_number_restraints 2
_refine_ls_restrained_S_all 1.018
_refine_ls_R_factor_all 0.0580
_refine_ls_R_factor_gt 0.0372
_refine_ls_shift/su_max 0.001
_refine_ls_shift/su_mean 0.000
_refine_ls_structure_factor_coef Fsqd
_refine_ls_weighting_details 'w=1/[\s^2^(Fo^2^)+(0.0338P)^2^+0.5870P] where P=(Fo^2^+2Fc^2^)/3'
_refine_ls_weighting_scheme calc
_refine_ls_wR_factor_gt 0.0781
_refine_ls_wR_factor_ref 0.0871
_reflns_Friedel_coverage 0.000
_reflns_number_gt 8908
_reflns_number_total 11864
_reflns_threshold_expression 'I > 2\s(I)'
_cod_data_source_file ic501534f_si_002.cif
_cod_data_source_block CYL066FMI
_cod_depositor_comments
;
The following automatic conversions were performed:

'_exptl_absorpt_correction_type' value 'Multi-scan' changed to
'multi-scan' according to
/usr/data/users/saulius/crontab/automatic-downloads/rss-feeds/ACS/lib/dictionaries/cif_core.dic
dictionary named 'cif_core.dic' version 2.4.2 from 2011-04-26.

Automatic conversion script
Id: cif_fix_values 2281 2013-09-26 08:29:07Z andrius 

 Adding full bibliography for 4340770--4340773.cif.
;
_cod_original_formula_sum 'C45.50 H80 Fe K N2 O6 Si2'
_cod_database_code 4340771
_shelxl_version_number 2013-4
_shelx_space_group_comment
;
The symmetry employed for this shelxl refinement is uniquely defined 
by the following loop, which should always be used as a source of 
symmetry information in preference to the above space-group names. 
They are only intended as comments. 
;
_shelx_estimated_absorpt_t_max 0.958
_shelx_estimated_absorpt_t_min 0.868

loop_
_space_group_symop_operation_xyz
'x, y, z'
'-x, -y, -z'

loop_
_atom_site_label
_atom_site_type_symbol
_atom_site_fract_x
_atom_site_fract_y
_atom_site_fract_z
_atom_site_U_iso_or_equiv
_atom_site_adp_type
_atom_site_occupancy
_atom_site_site_symmetry_order
_atom_site_calc_flag
_atom_site_refinement_flags_posn
_atom_site_refinement_flags_adp
_atom_site_refinement_flags_occupancy
_atom_site_disorder_assembly
_atom_site_disorder_group
H3 H 0.4611 0.5487 0.1800 0.030 Uiso 1 1 calc R U . . .
H4 H 0.5801 0.4939 0.0950 0.035 Uiso 1 1 calc R U . . .
H5 H 0.6473 0.3420 0.1073 0.033 Uiso 1 1 calc R U . . .
H7 H 0.3601 0.4162 0.3311 0.029 Uiso 1 1 calc R U . . .
H8A H 0.4872 0.5991 0.3654 0.049 Uiso 1 1 calc R U . . .
H8B H 0.3614 0.6044 0.3707 0.049 Uiso 1 1 calc R U . . .
H8C H 0.4175 0.6323 0.2962 0.049 Uiso 1 1 calc R U . . .
H9A H 0.2604 0.4856 0.2015 0.048 Uiso 1 1 calc R U . . .
H9B H 0.2011 0.4577 0.2748 0.048 Uiso 1 1 calc R U . . .
H9C H 0.2277 0.3600 0.2123 0.048 Uiso 1 1 calc R U . . .
H10 H 0.5750 0.1656 0.2414 0.034 Uiso 1 1 calc R U . . .
H11A H 0.7705 0.2659 0.1821 0.079 Uiso 1 1 calc R U . . .
H11B H 0.7610 0.1702 0.2303 0.079 Uiso 1 1 calc R U . . .
H11C H 0.7566 0.2927 0.2737 0.079 Uiso 1 1 calc R U . . .
H12A H 0.4909 0.0836 0.1086 0.067 Uiso 1 1 calc R U . . .
H12B H 0.6032 0.0470 0.1257 0.067 Uiso 1 1 calc R U . . .
H12C H 0.6019 0.1420 0.0781 0.067 Uiso 1 1 calc R U . . .
H13A H 0.5771 0.1220 0.3851 0.049 Uiso 1 1 calc R U . . .
H13B H 0.6420 0.2140 0.4641 0.049 Uiso 1 1 calc R U . . .
H13C H 0.6776 0.2252 0.3800 0.049 Uiso 1 1 calc R U . . .
H14A H 0.3557 0.2962 0.4595 0.045 Uiso 1 1 calc R U . . .
H14B H 0.4439 0.2576 0.5128 0.045 Uiso 1 1 calc R U . . .
H14C H 0.3623 0.1694 0.4379 0.045 Uiso 1 1 calc R U . . .
H15A H 0.6522 0.4554 0.4004 0.045 Uiso 1 1 calc R U . . .
H15B H 0.6315 0.4467 0.4881 0.045 Uiso 1 1 calc R U . . .
H15C H 0.5449 0.4842 0.4326 0.045 Uiso 1 1 calc R U . . .
H18 H 0.1840 -0.2709 0.0494 0.028 Uiso 1 1 calc R U . . .
H19 H 0.2448 -0.3660 0.1385 0.031 Uiso 1 1 calc R U . . .
H20 H 0.2639 -0.2916 0.2746 0.030 Uiso 1 1 calc R U . . .
H22 H 0.0983 -0.0200 0.1006 0.028 Uiso 1 1 calc R U . . .
H23A H 0.0630 -0.2107 -0.0281 0.055 Uiso 1 1 calc R U . . .
H23B H -0.0025 -0.1164 -0.0221 0.055 Uiso 1 1 calc R U . . .
H23C H -0.0221 -0.2024 0.0340 0.055 Uiso 1 1 calc R U . . .
H24A H 0.2785 0.0366 0.0730 0.064 Uiso 1 1 calc R U . . .
H24B H 0.1914 0.0143 -0.0065 0.064 Uiso 1 1 calc R U . . .
H24C H 0.2575 -0.0759 0.0053 0.064 Uiso 1 1 calc R U . . .
H25 H 0.2278 -0.0251 0.3667 0.026 Uiso 1 1 calc R U . . .
H26A H 0.3816 -0.1545 0.3881 0.042 Uiso 1 1 calc R U . . .
H26B H 0.3737 -0.0481 0.4524 0.042 Uiso 1 1 calc R U . . .
H26C H 0.4150 -0.0327 0.3706 0.042 Uiso 1 1 calc R U . . .
H27A H 0.0845 -0.1814 0.3742 0.047 Uiso 1 1 calc R U . . .
H27B H 0.1734 -0.1386 0.4546 0.047 Uiso 1 1 calc R U . . .
H27C H 0.1751 -0.2476 0.3902 0.047 Uiso 1 1 calc R U . . .
H28A H -0.0691(16) -0.1121(17) 0.1687(13) 0.032(6) Uiso 1 1 d . . . . .
H28B H -0.135(2) -0.0755(19) 0.2366(13) 0.048(7) Uiso 1 1 d . . . . .
H28C H -0.0475(17) -0.1455(18) 0.2496(13) 0.038(6) Uiso 1 1 d . . . . .
H29A H 0.0616 0.0224 0.3992 0.042 Uiso 1 1 calc R U . . .
H29B H -0.0147 0.1034 0.3852 0.042 Uiso 1 1 calc R U . . .
H29C H 0.1188 0.1503 0.4001 0.042 Uiso 1 1 calc R U . . .
H30A H 0.0820 0.2289 0.2465 0.048 Uiso 1 1 calc R U . . .
H30B H -0.0487 0.1715 0.2412 0.048 Uiso 1 1 calc R U . . .
H30C H 0.0129 0.1398 0.1673 0.048 Uiso 1 1 calc R U . . .
H31A H -0.1325 -0.2665 0.4526 0.038 Uiso 1 1 calc R U . . .
H31B H -0.2570 -0.3333 0.4077 0.038 Uiso 1 1 calc R U . . .
H32A H -0.2359 -0.1371 0.4530 0.035 Uiso 1 1 calc R U . . .
H32B H -0.1458 -0.1137 0.3948 0.035 Uiso 1 1 calc R U . . .
H33A H -0.2775 -0.0318 0.3275 0.037 Uiso 1 1 calc R U . . .
H33B H -0.3658 -0.0660 0.3848 0.037 Uiso 1 1 calc R U . . .
H34A H -0.4945 -0.1864 0.2722 0.037 Uiso 1 1 calc R U . . .
H34B H -0.4646 -0.0586 0.2653 0.037 Uiso 1 1 calc R U . . .
H35A H -0.5231 -0.1391 0.1267 0.038 Uiso 1 1 calc R U . . .
H35B H -0.5270 -0.2663 0.1275 0.038 Uiso 1 1 calc R U . . .
H36A H -0.4801 -0.2206 0.0060 0.037 Uiso 1 1 calc R U . . .
H36B H -0.3677 -0.1310 0.0559 0.037 Uiso 1 1 calc R U . . .
H37A H -0.2373 -0.2225 0.0027 0.034 Uiso 1 1 calc R U . . .
H37B H -0.3455 -0.2948 -0.0616 0.034 Uiso 1 1 calc R U . . .
H38A H -0.3203 -0.4604 -0.0298 0.036 Uiso 1 1 calc R U . . .
H38B H -0.2125 -0.3962 -0.0613 0.036 Uiso 1 1 calc R U . . .
H39A H -0.1027 -0.4846 0.0059 0.040 Uiso 1 1 calc R U . . .
H39B H -0.2046 -0.5460 0.0441 0.040 Uiso 1 1 calc R U . . .
H40A H -0.0299 -0.5208 0.1242 0.042 Uiso 1 1 calc R U . . .
H40B H -0.0048 -0.3878 0.1355 0.042 Uiso 1 1 calc R U . . .
H41A H 0.0109 -0.3813 0.2725 0.040 Uiso 1 1 calc R U . . .
H41B H -0.0369 -0.5134 0.2641 0.040 Uiso 1 1 calc R U . . .
H42A H -0.1950 -0.4795 0.3208 0.041 Uiso 1 1 calc R U . . .
H42B H -0.0800 -0.4203 0.3816 0.041 Uiso 1 1 calc R U . . .
C1 C 0.48673(14) 0.32883(14) 0.24475(10) 0.0182(4) Uani 1 1 d . . . . .
C2 C 0.45054(15) 0.42502(14) 0.23937(10) 0.0209(4) Uani 1 1 d . . . . .
C3 C 0.48641(16) 0.48488(15) 0.18362(11) 0.0248(4) Uani 1 1 d . . . . .
C4 C 0.55793(16) 0.45346(16) 0.13351(11) 0.0288(4) Uani 1 1 d . . . . .
C5 C 0.59649(16) 0.36238(16) 0.14057(11) 0.0274(4) Uani 1 1 d . . . . .
C6 C 0.56300(14) 0.29910(15) 0.19525(11) 0.0222(4) Uani 1 1 d . . . . .
C7 C 0.36919(16) 0.46183(15) 0.29061(11) 0.0244(4) Uani 1 1 d . . . . .
C8 C 0.41275(18) 0.58557(16) 0.33468(12) 0.0329(5) Uani 1 1 d . . . . .
C9 C 0.25423(17) 0.43926(17) 0.24026(12) 0.0320(5) Uani 1 1 d . . . . .
C10 C 0.60805(15) 0.19988(16) 0.19946(12) 0.0280(4) Uani 1 1 d . . . . .
C11 C 0.73553(18) 0.2353(2) 0.22355(17) 0.0526(7) Uani 1 1 d . . . . .
C12 C 0.5728(2) 0.10998(19) 0.12085(14) 0.0449(6) Uani 1 1 d . . . . .
C13 C 0.61451(17) 0.20167(16) 0.40736(13) 0.0325(5) Uani 1 1 d . . . . .
C14 C 0.40587(17) 0.24770(16) 0.45876(11) 0.0302(4) Uani 1 1 d . . . . .
C15 C 0.59509(17) 0.43595(15) 0.43347(12) 0.0299(4) Uani 1 1 d . . . . .
C16 C 0.19150(14) -0.08617(14) 0.21401(10) 0.0175(4) Uani 1 1 d . . . . .
C17 C 0.17227(14) -0.13662(14) 0.13119(10) 0.0195(4) Uani 1 1 d . . . . .
C18 C 0.19389(15) -0.23933(15) 0.10486(11) 0.0232(4) Uani 1 1 d . . . . .
C19 C 0.22950(15) -0.29650(15) 0.15752(12) 0.0254(4) Uani 1 1 d . . . . .
C20 C 0.24248(15) -0.25096(15) 0.23840(12) 0.0251(4) Uani 1 1 d . . . . .
C21 C 0.22486(14) -0.14703(14) 0.26794(11) 0.0204(4) Uani 1 1 d . . . . .
C22 C 0.12884(16) -0.07915(15) 0.07097(11) 0.0237(4) Uani 1 1 d . . . . .
C23 C 0.03324(18) -0.15936(18) 0.00804(12) 0.0366(5) Uani 1 1 d . . . . .
C24 C 0.22236(19) -0.02087(19) 0.03225(14) 0.0424(6) Uani 1 1 d . . . . .
C25 C 0.24311(15) -0.10000(15) 0.35733(11) 0.0218(4) Uani 1 1 d . . . . .
C26 C 0.36427(15) -0.08223(16) 0.39556(12) 0.0283(4) Uani 1 1 d . . . . .
C27 C 0.16169(17) -0.17353(17) 0.39773(12) 0.0315(5) Uani 1 1 d . . . . .
C28 C -0.06224(17) -0.08753(17) 0.22544(13) 0.0268(4) Uani 1 1 d . . . . .
C29 C 0.05522(16) 0.08493(17) 0.37573(11) 0.0282(4) Uani 1 1 d . . . . .
C30 C 0.02135(16) 0.15984(17) 0.22537(13) 0.0317(5) Uani 1 1 d . . . . .
C31 C -0.18796(18) -0.27672(17) 0.40488(11) 0.0318(5) Uani 1 1 d . . . . .
C32 C -0.21321(17) -0.16837(16) 0.40240(11) 0.0288(4) Uani 1 1 d . . . . .
C33 C -0.33974(17) -0.09265(16) 0.33461(12) 0.0309(5) Uani 1 1 d . . . . .
C34 C -0.43375(17) -0.12312(17) 0.26642(12) 0.0309(5) Uani 1 1 d . . . . .
C35 C -0.47734(17) -0.19266(17) 0.12661(12) 0.0313(5) Uani 1 1 d . . . . .
C36 C -0.42291(18) -0.20278(17) 0.05396(12) 0.0312(5) Uani 1 1 d . . . . .
C37 C -0.30049(17) -0.29146(16) -0.01051(11) 0.0286(4) Uani 1 1 d . . . . .
C38 C -0.25699(17) -0.39169(17) -0.01753(11) 0.0302(4) Uani 1 1 d . . . . .
C39 C -0.14342(17) -0.47653(18) 0.05156(12) 0.0329(5) Uani 1 1 d . . . . .
C40 C -0.06492(17) -0.45842(19) 0.12720(12) 0.0351(5) Uani 1 1 d . . . . .
C41 C -0.05832(17) -0.44318(18) 0.26465(12) 0.0333(5) Uani 1 1 d . . . . .
C42 C -0.12323(19) -0.42033(17) 0.33065(12) 0.0345(5) Uani 1 1 d . . . . .
N1 N 0.44650(11) 0.26363(11) 0.29845(8) 0.0176(3) Uani 1 1 d . . . . .
N2 N 0.17823(11) 0.02240(11) 0.24145(8) 0.0170(3) Uani 1 1 d . . . . .
O1 O -0.36821(11) -0.28970(10) 0.05052(7) 0.0261(3) Uani 1 1 d . . . . .
O2 O -0.39141(11) -0.15402(11) 0.19449(8) 0.0270(3) Uani 1 1 d . . . . .
O3 O -0.30224(11) -0.18896(10) 0.33767(8) 0.0265(3) Uani 1 1 d . . . . .
O4 O -0.14434(11) -0.31396(11) 0.33494(7) 0.0261(3) Uani 1 1 d . . . . .
O5 O -0.12656(10) -0.45301(11) 0.19125(8) 0.0257(3) Uani 1 1 d . . . . .
O6 O -0.18860(11) -0.38361(11) 0.05529(7) 0.0266(3) Uani 1 1 d . . . . .
Si1 Si 0.51229(4) 0.28575(4) 0.39390(3) 0.02033(11) Uani 1 1 d . . . . .
Si2 Si 0.05529(4) 0.04409(4) 0.26581(3) 0.01896(11) Uani 1 1 d . . . . .
K1 K -0.26512(3) -0.30932(3) 0.19538(2) 0.02234(9) Uani 1 1 d . . . . .
Fe1 Fe 0.31259(2) 0.14274(2) 0.26290(2) 0.01721(7) Uani 1 1 d . . . . .
H52 H -0.0894 -0.6656 0.4479 0.043 Uiso 0.5 1 calc R U P A -1
H53 H -0.1929 -0.5803 0.5329 0.066 Uiso 0.5 1 calc R U P A -1
H54 H -0.1177 -0.3945 0.6052 0.074 Uiso 0.5 1 calc R U P A -1
H55 H 0.0611 -0.2941 0.5925 0.053 Uiso 0.5 1 calc R U P A -1
H56 H 0.1646 -0.3794 0.5074 0.030 Uiso 0.5 1 calc R U P A -1
H57A H 0.1616 -0.6185 0.4451 0.079 Uiso 0.5 1 calc R U P A -1
H57B H 0.1608 -0.5283 0.3931 0.079 Uiso 0.5 1 calc R U P A -1
H57C H 0.0629 -0.6430 0.3721 0.079 Uiso 0.5 1 calc R U P A -1
C51 C 0.0473(3) -0.5305(3) 0.46965(19) 0.0298(9) Uani 0.5 1 d DG . P A -1
C52 C -0.0589(3) -0.5902(2) 0.4772(2) 0.0356(16) Uani 0.5 1 d DG . P A -1
C53 C -0.1204(2) -0.5395(4) 0.5277(3) 0.0548(15) Uani 0.5 1 d G . P A -1
C54 C -0.0757(3) -0.4292(4) 0.5707(2) 0.062(2) Uani 0.5 1 d G . P A -1
C55 C 0.0305(3) -0.3695(2) 0.5631(2) 0.0441(13) Uani 0.5 1 d G . P A -1
C56 C 0.0920(2) -0.4202(3) 0.5126(2) 0.0253(13) Uani 0.5 1 d DG . P A -1
C57 C 0.1139(4) -0.5848(5) 0.4153(4) 0.0527(17) Uani 0.5 1 d D . P A -1

loop_
_atom_site_aniso_label
_atom_site_aniso_U_11
_atom_site_aniso_U_22
_atom_site_aniso_U_33
_atom_site_aniso_U_23
_atom_site_aniso_U_13
_atom_site_aniso_U_12
C1 0.0164(8) 0.0140(8) 0.0187(9) 0.0020(7) -0.0001(7) -0.0028(7)
C2 0.0231(9) 0.0153(8) 0.0193(9) 0.0025(7) -0.0009(7) -0.0004(7)
C3 0.0312(10) 0.0136(9) 0.0247(10) 0.0048(7) -0.0012(8) -0.0004(8)
C4 0.0326(11) 0.0233(10) 0.0229(10) 0.0080(8) 0.0037(8) -0.0078(8)
C5 0.0206(9) 0.0279(10) 0.0279(10) 0.0038(8) 0.0082(8) -0.0034(8)
C6 0.0154(9) 0.0214(9) 0.0249(10) 0.0035(8) 0.0026(7) -0.0018(7)
C7 0.0321(11) 0.0211(9) 0.0234(10) 0.0078(8) 0.0060(8) 0.0108(8)
C8 0.0430(13) 0.0252(10) 0.0302(11) 0.0002(9) -0.0014(9) 0.0170(9)
C9 0.0316(11) 0.0284(11) 0.0365(12) 0.0084(9) 0.0086(9) 0.0077(9)
C10 0.0197(10) 0.0299(11) 0.0379(12) 0.0092(9) 0.0105(8) 0.0095(8)
C11 0.0214(11) 0.0660(17) 0.081(2) 0.0340(15) 0.0129(12) 0.0154(11)
C12 0.0582(16) 0.0371(13) 0.0465(14) 0.0057(11) 0.0165(12) 0.0265(12)
C13 0.0317(11) 0.0268(10) 0.0371(12) 0.0100(9) -0.0051(9) 0.0070(9)
C14 0.0342(11) 0.0274(10) 0.0226(10) 0.0061(8) 0.0019(8) -0.0022(9)
C15 0.0303(11) 0.0223(10) 0.0299(11) 0.0067(8) -0.0049(9) -0.0022(8)
C16 0.0116(8) 0.0158(8) 0.0243(9) 0.0049(7) 0.0054(7) 0.0010(7)
C17 0.0161(9) 0.0171(9) 0.0242(9) 0.0050(7) 0.0055(7) 0.0013(7)
C18 0.0203(9) 0.0197(9) 0.0264(10) 0.0016(8) 0.0056(8) 0.0021(7)
C19 0.0222(10) 0.0160(9) 0.0362(11) 0.0010(8) 0.0040(8) 0.0063(8)
C20 0.0200(9) 0.0207(9) 0.0348(11) 0.0098(8) 0.0008(8) 0.0051(8)
C21 0.0153(8) 0.0187(9) 0.0264(10) 0.0067(7) 0.0028(7) 0.0023(7)
C22 0.0287(10) 0.0200(9) 0.0224(10) 0.0049(7) 0.0063(8) 0.0059(8)
C23 0.0406(13) 0.0363(12) 0.0299(11) 0.0131(9) -0.0029(9) 0.0042(10)
C24 0.0434(13) 0.0406(13) 0.0472(14) 0.0247(11) 0.0135(11) 0.0049(11)
C25 0.0212(9) 0.0209(9) 0.0238(9) 0.0086(7) 0.0013(7) 0.0048(7)
C26 0.0247(10) 0.0288(10) 0.0291(11) 0.0068(8) -0.0004(8) 0.0052(8)
C27 0.0291(11) 0.0327(11) 0.0287(11) 0.0092(9) 0.0037(9) -0.0001(9)
C28 0.0199(10) 0.0250(10) 0.0302(11) 0.0015(9) 0.0053(8) 0.0002(8)
C29 0.0251(10) 0.0293(10) 0.0280(11) 0.0013(8) 0.0066(8) 0.0070(8)
C30 0.0246(10) 0.0324(11) 0.0441(13) 0.0137(10) 0.0103(9) 0.0130(9)
C31 0.0391(12) 0.0332(11) 0.0193(10) 0.0074(8) 0.0036(9) 0.0027(9)
C32 0.0337(11) 0.0265(10) 0.0207(10) 0.0032(8) 0.0053(8) -0.0002(9)
C33 0.0367(12) 0.0248(10) 0.0319(11) 0.0036(9) 0.0144(9) 0.0087(9)
C34 0.0307(11) 0.0293(11) 0.0362(12) 0.0086(9) 0.0152(9) 0.0101(9)
C35 0.0281(11) 0.0270(10) 0.0388(12) 0.0108(9) 0.0010(9) 0.0071(9)
C36 0.0384(12) 0.0260(10) 0.0307(11) 0.0103(9) 0.0019(9) 0.0100(9)
C37 0.0326(11) 0.0272(10) 0.0209(10) 0.0059(8) 0.0020(8) -0.0001(9)
C38 0.0367(12) 0.0304(11) 0.0190(10) 0.0031(8) 0.0037(8) 0.0038(9)
C39 0.0345(12) 0.0375(12) 0.0300(11) 0.0063(9) 0.0140(9) 0.0137(10)
C40 0.0272(11) 0.0460(13) 0.0372(12) 0.0131(10) 0.0128(9) 0.0135(10)
C41 0.0322(11) 0.0331(11) 0.0346(12) 0.0093(9) -0.0018(9) 0.0112(9)
C42 0.0450(13) 0.0313(11) 0.0301(11) 0.0125(9) 0.0011(10) 0.0135(10)
N1 0.0149(7) 0.0153(7) 0.0225(8) 0.0067(6) 0.0041(6) 0.0015(6)
N2 0.0157(7) 0.0127(7) 0.0220(8) 0.0039(6) 0.0044(6) 0.0022(6)
O1 0.0330(8) 0.0221(7) 0.0233(7) 0.0082(5) 0.0041(6) 0.0058(6)
O2 0.0250(7) 0.0284(7) 0.0275(7) 0.0060(6) 0.0074(6) 0.0065(6)
O3 0.0290(7) 0.0216(7) 0.0258(7) 0.0033(5) 0.0047(6) 0.0033(6)
O4 0.0293(7) 0.0258(7) 0.0228(7) 0.0078(6) 0.0039(6) 0.0054(6)
O5 0.0216(7) 0.0285(7) 0.0265(7) 0.0070(6) 0.0050(5) 0.0051(6)
O6 0.0290(7) 0.0257(7) 0.0231(7) 0.0047(6) 0.0035(6) 0.0051(6)
Si1 0.0202(3) 0.0152(2) 0.0227(3) 0.0057(2) 0.0000(2) 0.0001(2)
Si2 0.0152(2) 0.0172(2) 0.0228(3) 0.0033(2) 0.00378(19) 0.00238(19)
K1 0.0215(2) 0.0205(2) 0.0210(2) 0.00207(15) 0.00080(16) 0.00178(16)
Fe1 0.01468(13) 0.01379(12) 0.02130(14) 0.00431(10) 0.00260(10) 0.00058(10)
C51 0.040(3) 0.030(2) 0.022(2) 0.0096(17) -0.0015(18) 0.014(2)
C52 0.020(3) 0.038(3) 0.048(4) 0.022(3) -0.005(3) 0.000(2)
C53 0.030(3) 0.072(4) 0.078(5) 0.053(4) 0.009(3) 0.014(3)
C54 0.072(5) 0.107(6) 0.050(5) 0.049(4) 0.039(3) 0.070(5)
C55 0.061(4) 0.045(3) 0.036(3) 0.014(2) 0.004(3) 0.031(3)
C56 0.017(3) 0.030(3) 0.031(3) 0.010(2) 0.006(2) 0.008(2)
C57 0.089(5) 0.050(3) 0.030(3) 0.010(2) 0.017(3) 0.034(4)

loop_
_atom_type_symbol
_atom_type_description
_atom_type_scat_dispersion_real
_atom_type_scat_dispersion_imag
_atom_type_scat_source
C C 0.0033 0.0016 'International Tables Vol C Tables 4.2.6.8 and 6.1.1.4'
H H 0.0000 0.0000 'International Tables Vol C Tables 4.2.6.8 and 6.1.1.4'
N N 0.0061 0.0033 'International Tables Vol C Tables 4.2.6.8 and 6.1.1.4'
O O 0.0106 0.0060 'International Tables Vol C Tables 4.2.6.8 and 6.1.1.4'
Si Si 0.0817 0.0704 'International Tables Vol C Tables 4.2.6.8 and 6.1.1.4'
K K 0.2009 0.2494 'International Tables Vol C Tables 4.2.6.8 and 6.1.1.4'
Fe Fe 0.3463 0.8444 'International Tables Vol C Tables 4.2.6.8 and 6.1.1.4'

loop_
_geom_angle_atom_site_label_1
_geom_angle_atom_site_label_2
_geom_angle_atom_site_label_3
_geom_angle
_geom_angle_site_symmetry_1
_geom_angle_site_symmetry_3
C2 C1 N1 120.44(15) . .
C6 C1 C2 118.54(16) . .
C6 C1 N1 121.01(15) . .
C1 C2 C7 121.38(15) . .
C3 C2 C1 119.73(17) . .
C3 C2 C7 118.84(16) . .
C2 C3 H3 119.2 . .
C2 C3 K1 129.56(12) . 1_665
C4 C3 H3 119.2 . .
C4 C3 C2 121.57(17) . .
C4 C3 K1 65.14(10) . 1_665
K1 C3 H3 77.2 1_665 .
C3 C4 H4 120.6 . .
C3 C4 K1 91.47(11) . 1_665
C5 C4 H4 120.6 . .
C5 C4 C3 118.83(17) . .
C5 C4 K1 116.01(13) . 1_665
K1 C4 H4 62.9 1_665 .
C4 C5 H5 119.0 . .
C4 C5 C6 122.01(18) . .
C6 C5 H5 119.0 . .
C1 C6 C10 121.55(16) . .
C5 C6 C1 119.24(17) . .
C5 C6 C10 119.20(17) . .
C2 C7 H7 108.0 . .
C2 C7 C8 111.92(16) . .
C2 C7 C9 110.42(15) . .
C8 C7 H7 108.0 . .
C9 C7 H7 108.0 . .
C9 C7 C8 110.44(15) . .
H8A C8 H8B 109.5 . .
H8A C8 H8C 109.5 . .
H8B C8 H8C 109.5 . .
C7 C8 H8A 109.5 . .
C7 C8 H8B 109.5 . .
C7 C8 H8C 109.5 . .
H9A C9 H9B 109.5 . .
H9A C9 H9C 109.5 . .
H9B C9 H9C 109.5 . .
C7 C9 H9A 109.5 . .
C7 C9 H9B 109.5 . .
C7 C9 H9C 109.5 . .
C6 C10 H10 107.6 . .
C6 C10 C11 111.70(17) . .
C6 C10 C12 111.66(17) . .
C11 C10 H10 107.6 . .
C11 C10 C12 110.46(19) . .
C12 C10 H10 107.6 . .
H11A C11 H11B 109.5 . .
H11A C11 H11C 109.5 . .
H11B C11 H11C 109.5 . .
C10 C11 H11A 109.5 . .
C10 C11 H11B 109.5 . .
C10 C11 H11C 109.5 . .
H12A C12 H12B 109.5 . .
H12A C12 H12C 109.5 . .
H12B C12 H12C 109.5 . .
C10 C12 H12A 109.5 . .
C10 C12 H12B 109.5 . .
C10 C12 H12C 109.5 . .
H13A C13 H13B 109.5 . .
H13A C13 H13C 109.5 . .
H13B C13 H13C 109.5 . .
Si1 C13 H13A 109.5 . .
Si1 C13 H13B 109.5 . .
Si1 C13 H13C 109.5 . .
H14A C14 H14B 109.5 . .
H14A C14 H14C 109.5 . .
H14B C14 H14C 109.5 . .
Si1 C14 H14A 109.5 . .
Si1 C14 H14B 109.5 . .
Si1 C14 H14C 109.5 . .
H15A C15 H15B 109.5 . .
H15A C15 H15C 109.5 . .
H15B C15 H15C 109.5 . .
Si1 C15 H15A 109.5 . .
Si1 C15 H15B 109.5 . .
Si1 C15 H15C 109.5 . .
C17 C16 C21 118.35(16) . .
N2 C16 C17 120.35(15) . .
N2 C16 C21 121.30(15) . .
C16 C17 C22 120.74(15) . .
C18 C17 C16 119.71(16) . .
C18 C17 C22 119.55(16) . .
C17 C18 H18 119.2 . .
C19 C18 H18 119.2 . .
C19 C18 C17 121.54(18) . .
C18 C19 H19 120.4 . .
C18 C19 C20 119.14(17) . .
C20 C19 H19 120.4 . .
C19 C20 H20 119.2 . .
C19 C20 C21 121.65(17) . .
C21 C20 H20 119.2 . .
C16 C21 C25 121.23(16) . .
C20 C21 C16 119.46(17) . .
C20 C21 C25 119.31(16) . .
C17 C22 H22 107.3 . .
C17 C22 C23 112.44(15) . .
C23 C22 H22 107.3 . .
C24 C22 H22 107.3 . .
C24 C22 C17 111.66(16) . .
C24 C22 C23 110.68(17) . .
H23A C23 H23B 109.5 . .
H23A C23 H23C 109.5 . .
H23B C23 H23C 109.5 . .
C22 C23 H23A 109.5 . .
C22 C23 H23B 109.5 . .
C22 C23 H23C 109.5 . .
H24A C24 H24B 109.5 . .
H24A C24 H24C 109.5 . .
H24B C24 H24C 109.5 . .
C22 C24 H24A 109.5 . .
C22 C24 H24B 109.5 . .
C22 C24 H24C 109.5 . .
C21 C25 H25 107.4 . .
C21 C25 C26 111.88(15) . .
C21 C25 C27 111.93(15) . .
C26 C25 H25 107.4 . .
C26 C25 C27 110.44(15) . .
C27 C25 H25 107.4 . .
H26A C26 H26B 109.5 . .
H26A C26 H26C 109.5 . .
H26B C26 H26C 109.5 . .
C25 C26 H26A 109.5 . .
C25 C26 H26B 109.5 . .
C25 C26 H26C 109.5 . .
H27A C27 H27B 109.5 . .
H27A C27 H27C 109.5 . .
H27B C27 H27C 109.5 . .
C25 C27 H27A 109.5 . .
C25 C27 H27B 109.5 . .
C25 C27 H27C 109.5 . .
H28A C28 H28B 106.9(17) . .
H28A C28 H28C 109.1(17) . .
H28B C28 H28C 109.4(18) . .
Si2 C28 H28A 111.2(12) . .
Si2 C28 H28B 111.3(13) . .
Si2 C28 H28C 108.9(13) . .
Si2 C28 K1 167.91(11) . .
K1 C28 H28A 80.9(12) . .
K1 C28 H28B 64.4(13) . .
K1 C28 H28C 64.3(12) . .
H29A C29 H29B 109.5 . .
H29A C29 H29C 109.5 . .
H29B C29 H29C 109.5 . .
Si2 C29 H29A 109.5 . .
Si2 C29 H29B 109.5 . .
Si2 C29 H29C 109.5 . .
H30A C30 H30B 109.5 . .
H30A C30 H30C 109.5 . .
H30B C30 H30C 109.5 . .
Si2 C30 H30A 109.5 . .
Si2 C30 H30B 109.5 . .
Si2 C30 H30C 109.5 . .
H31A C31 H31B 108.3 . .
C32 C31 H31A 109.9 . .
C32 C31 H31B 109.9 . .
O4 C31 H31A 109.9 . .
O4 C31 H31B 109.9 . .
O4 C31 C32 108.86(15) . .
H32A C32 H32B 108.4 . .
C31 C32 H32A 110.0 . .
C31 C32 H32B 110.0 . .
O3 C32 H32A 110.0 . .
O3 C32 H32B 110.0 . .
O3 C32 C31 108.25(15) . .
H33A C33 H33B 108.4 . .
C34 C33 H33A 110.0 . .
C34 C33 H33B 110.0 . .
O3 C33 H33A 110.0 . .
O3 C33 H33B 110.0 . .
O3 C33 C34 108.59(16) . .
H34A C34 H34B 108.4 . .
C33 C34 H34A 110.0 . .
C33 C34 H34B 110.0 . .
O2 C34 H34A 110.0 . .
O2 C34 H34B 110.0 . .
O2 C34 C33 108.44(16) . .
H35A C35 H35B 108.4 . .
C36 C35 H35A 110.1 . .
C36 C35 H35B 110.1 . .
O2 C35 H35A 110.1 . .
O2 C35 H35B 110.1 . .
O2 C35 C36 108.19(16) . .
H36A C36 H36B 108.3 . .
C35 C36 H36A 109.9 . .
C35 C36 H36B 109.9 . .
O1 C36 H36A 109.9 . .
O1 C36 H36B 109.9 . .
O1 C36 C35 108.98(15) . .
H37A C37 H37B 108.3 . .
C38 C37 H37A 110.0 . .
C38 C37 H37B 110.0 . .
O1 C37 H37A 110.0 . .
O1 C37 H37B 110.0 . .
O1 C37 C38 108.64(15) . .
H38A C38 H38B 108.2 . .
C37 C38 H38A 109.8 . .
C37 C38 H38B 109.8 . .
O6 C38 H38A 109.8 . .
O6 C38 H38B 109.8 . .
O6 C38 C37 109.38(15) . .
H39A C39 H39B 108.3 . .
C40 C39 H39A 109.8 . .
C40 C39 H39B 109.8 . .
O6 C39 H39A 109.8 . .
O6 C39 H39B 109.8 . .
O6 C39 C40 109.17(16) . .
H40A C40 H40B 108.3 . .
C39 C40 H40A 110.0 . .
C39 C40 H40B 110.0 . .
O5 C40 H40A 110.0 . .
O5 C40 H40B 110.0 . .
O5 C40 C39 108.69(16) . .
H41A C41 H41B 108.3 . .
C42 C41 H41A 110.0 . .
C42 C41 H41B 110.0 . .
O5 C41 H41A 110.0 . .
O5 C41 H41B 110.0 . .
O5 C41 C42 108.67(16) . .
H42A C42 H42B 108.3 . .
C41 C42 H42A 109.9 . .
C41 C42 H42B 109.9 . .
C41 C42 K1 83.01(11) . .
O4 C42 H42A 109.9 . .
O4 C42 H42B 109.9 . .
O4 C42 C41 108.99(16) . .
O4 C42 K1 46.61(8) . .
K1 C42 H42A 84.2 . .
K1 C42 H42B 156.5 . .
C1 N1 Si1 123.66(11) . .
C1 N1 Fe1 118.94(11) . .
Si1 N1 Fe1 117.39(8) . .
C16 N2 Si2 122.66(11) . .
C16 N2 Fe1 115.43(11) . .
Si2 N2 Fe1 121.42(8) . .
C36 O1 K1 116.59(10) . .
C37 O1 C36 111.30(14) . .
C37 O1 K1 114.54(11) . .
C34 O2 K1 114.94(11) . .
C35 O2 C34 112.32(15) . .
C35 O2 K1 109.74(11) . .
C32 O3 K1 113.32(11) . .
C33 O3 C32 112.65(14) . .
C33 O3 K1 116.78(11) . .
C31 O4 K1 115.09(11) . .
C42 O4 C31 112.46(14) . .
C42 O4 K1 111.21(11) . .
C40 O5 C41 111.68(15) . .
C40 O5 K1 115.30(11) . .
C41 O5 K1 115.80(11) . .
C38 O6 K1 117.33(11) . .
C39 O6 C38 111.79(14) . .
C39 O6 K1 116.52(11) . .
C14 Si1 C13 105.85(10) . .
C14 Si1 C15 109.41(9) . .
C15 Si1 C13 105.41(9) . .
N1 Si1 C13 115.30(8) . .
N1 Si1 C14 109.67(8) . .
N1 Si1 C15 110.94(8) . .
C28 Si2 C29 106.49(9) . .
C30 Si2 C28 109.02(10) . .
C30 Si2 C29 105.71(9) . .
N2 Si2 C28 110.05(8) . .
N2 Si2 C29 114.07(8) . .
N2 Si2 C30 111.25(8) . .
H28B K1 H28C 31.9(6) . .
C3 K1 H28B 150.7(5) 1_445 .
C3 K1 H28C 164.2(4) 1_445 .
C3 K1 C42 91.10(5) 1_445 .
C4 K1 H28B 168.8(5) 1_445 .
C4 K1 H28C 158.5(4) 1_445 .
C4 K1 C3 23.39(5) 1_445 1_445
C4 K1 C28 167.57(5) 1_445 .
C4 K1 C42 88.91(5) 1_445 .
C28 K1 H28B 17.9(5) . .
C28 K1 H28C 17.4(4) . .
C28 K1 C3 168.44(5) . 1_445
C28 K1 C42 92.63(6) . .
C42 K1 H28B 101.8(4) . .
C42 K1 H28C 75.4(4) . .
O1 K1 H28B 92.1(4) . .
O1 K1 H28C 111.6(4) . .
O1 K1 C3 83.89(4) . 1_445
O1 K1 C4 78.45(5) . 1_445
O1 K1 C28 96.30(5) . .
O1 K1 C42 159.08(4) . .
O1 K1 O2 60.45(4) . .
O1 K1 O5 117.95(4) . .
O2 K1 H28B 64.8(5) . .
O2 K1 H28C 96.5(4) . .
O2 K1 C3 88.39(5) . 1_445
O2 K1 C4 104.88(5) . 1_445
O2 K1 C28 81.72(5) . .
O2 K1 C42 139.92(5) . .
O3 K1 H28B 66.9(5) . .
O3 K1 H28C 79.6(4) . .
O3 K1 C3 90.05(4) . 1_445
O3 K1 C4 112.57(5) . 1_445
O3 K1 C28 79.83(5) . .
O3 K1 C42 80.09(5) . .
O3 K1 O1 120.09(4) . .
O3 K1 O2 59.84(4) . .
O3 K1 O5 121.96(4) . .
O3 K1 O6 166.47(4) . .
O4 K1 H28B 83.2(4) . .
O4 K1 H28C 62.6(4) . .
O4 K1 C3 101.95(4) . 1_445
O4 K1 C4 106.58(5) . 1_445
O4 K1 C28 78.16(5) . .
O4 K1 C42 22.18(4) . .
O4 K1 O1 174.10(4) . .
O4 K1 O2 120.05(4) . .
O4 K1 O3 61.27(4) . .
O4 K1 O5 61.05(4) . .
O4 K1 O6 117.27(4) . .
O5 K1 H28B 111.6(5) . .
O5 K1 H28C 80.0(4) . .
O5 K1 C3 95.72(5) . 1_445
O5 K1 C4 78.51(5) . 1_445
O5 K1 C28 94.40(5) . .
O5 K1 C42 42.23(4) . .
O5 K1 O2 175.45(4) . .
O6 K1 H28B 99.7(5) . .
O6 K1 H28C 88.0(4) . .
O6 K1 C3 103.23(4) . 1_445
O6 K1 C4 80.92(5) . 1_445
O6 K1 C28 86.69(5) . .
O6 K1 C42 101.96(5) . .
O6 K1 O1 59.90(4) . .
O6 K1 O2 117.15(4) . .
O6 K1 O5 60.01(4) . .
N2 Fe1 N1 172.65(6) . .
C52 C51 C56 120.0 . .
C52 C51 C57 120.2(3) . .
C56 C51 C57 119.8(3) . .
C51 C52 H52 120.0 . .
C51 C52 C53 120.0 . .
C53 C52 H52 120.0 . .
C52 C53 H53 120.0 . .
C54 C53 H53 120.0 . .
C54 C53 C52 120.0 . .
C53 C54 H54 120.0 . .
C55 C54 H54 120.0 . .
C55 C54 C53 120.0 . .
C54 C55 H55 120.0 . .
C54 C55 C56 120.0 . .
C56 C55 H55 120.0 . .
C51 C56 H56 120.0 . .
C55 C56 H56 120.0 . .
C55 C56 C51 120.0 . .
H57A C57 H57B 109.5 . .
H57A C57 H57C 109.5 . .
H57B C57 H57C 109.5 . .
C51 C57 H57A 109.5 . .
C51 C57 H57B 109.5 . .
C51 C57 H57C 109.5 . .

loop_
_geom_bond_atom_site_label_1
_geom_bond_atom_site_label_2
_geom_bond_distance
_geom_bond_site_symmetry_2
C1 C2 1.419(2) .
C1 C6 1.418(2) .
C1 N1 1.423(2) .
C2 C3 1.396(2) .
C2 C7 1.517(3) .
C3 H3 0.9500 .
C3 C4 1.384(3) .
C3 K1 3.4857(19) 1_665
C4 H4 0.9500 .
C4 C5 1.380(3) .
C4 K1 3.1639(19) 1_665
C5 H5 0.9500 .
C5 C6 1.400(3) .
C6 C10 1.512(3) .
C7 H7 1.0000 .
C7 C8 1.533(3) .
C7 C9 1.532(3) .
C8 H8A 0.9800 .
C8 H8B 0.9800 .
C8 H8C 0.9800 .
C9 H9A 0.9800 .
C9 H9B 0.9800 .
C9 H9C 0.9800 .
C10 H10 1.0000 .
C10 C11 1.531(3) .
C10 C12 1.537(3) .
C11 H11A 0.9800 .
C11 H11B 0.9800 .
C11 H11C 0.9800 .
C12 H12A 0.9800 .
C12 H12B 0.9800 .
C12 H12C 0.9800 .
C13 H13A 0.9800 .
C13 H13B 0.9800 .
C13 H13C 0.9800 .
C14 H14A 0.9800 .
C14 H14B 0.9800 .
C14 H14C 0.9800 .
C15 H15A 0.9800 .
C15 H15B 0.9800 .
C15 H15C 0.9800 .
C16 C17 1.424(2) .
C16 C21 1.425(2) .
C17 C18 1.392(2) .
C17 C22 1.523(2) .
C18 H18 0.9500 .
C18 C19 1.384(3) .
C19 H19 0.9500 .
C19 C20 1.387(3) .
C20 H20 0.9500 .
C20 C21 1.394(2) .
C21 C25 1.522(3) .
C22 H22 1.0000 .
C22 C23 1.529(3) .
C22 C24 1.520(3) .
C23 H23A 0.9800 .
C23 H23B 0.9800 .
C23 H23C 0.9800 .
C24 H24A 0.9800 .
C24 H24B 0.9800 .
C24 H24C 0.9800 .
C25 H25 1.0000 .
C25 C26 1.532(2) .
C25 C27 1.534(3) .
C26 H26A 0.9800 .
C26 H26B 0.9800 .
C26 H26C 0.9800 .
C27 H27A 0.9800 .
C27 H27B 0.9800 .
C27 H27C 0.9800 .
C28 H28A 0.96(2) .
C28 H28B 0.99(2) .
C28 H28C 0.96(2) .
C29 H29A 0.9800 .
C29 H29B 0.9800 .
C29 H29C 0.9800 .
C30 H30A 0.9800 .
C30 H30B 0.9800 .
C30 H30C 0.9800 .
C31 H31A 0.9900 .
C31 H31B 0.9900 .
C31 C32 1.493(3) .
C31 O4 1.428(2) .
C32 H32A 0.9900 .
C32 H32B 0.9900 .
C32 O3 1.433(2) .
C33 H33A 0.9900 .
C33 H33B 0.9900 .
C33 C34 1.497(3) .
C34 H34A 0.9900 .
C34 H34B 0.9900 .
C34 O2 1.431(2) .
C35 H35A 0.9900 .
C35 H35B 0.9900 .
C35 C36 1.497(3) .
C36 H36A 0.9900 .
C36 H36B 0.9900 .
C36 O1 1.428(2) .
C37 H37A 0.9900 .
C37 H37B 0.9900 .
C37 C38 1.490(3) .
C38 H38A 0.9900 .
C38 H38B 0.9900 .
C38 O6 1.425(2) .
C39 H39A 0.9900 .
C39 H39B 0.9900 .
C39 C40 1.500(3) .
C40 H40A 0.9900 .
C40 H40B 0.9900 .
C40 O5 1.421(2) .
C41 H41A 0.9900 .
C41 H41B 0.9900 .
C41 C42 1.497(3) .
C42 H42A 0.9900 .
C42 H42B 0.9900 .
C42 O4 1.427(2) .
N2 C16 1.419(2) .
O1 C37 1.427(2) .
O2 C35 1.426(2) .
O3 C33 1.421(2) .
O5 C41 1.427(2) .
O6 C39 1.421(2) .
Si1 C13 1.880(2) .
Si1 C14 1.871(2) .
Si1 C15 1.8766(19) .
Si1 N1 1.7136(15) .
Si2 C28 1.881(2) .
Si2 C29 1.881(2) .
Si2 C30 1.872(2) .
Si2 N2 1.7060(15) .
K1 H28B 2.91(2) .
K1 H28C 2.91(2) .
K1 C3 3.4858(19) 1_445
K1 C4 3.1639(19) 1_445
K1 C28 3.198(2) .
K1 C42 3.523(2) .
K1 O1 2.8004(14) .
K1 O2 2.8129(14) .
K1 O3 2.7830(14) .
K1 O4 2.7463(14) .
K1 O5 2.8024(14) .
K1 O6 2.7861(14) .
Fe1 N1 1.9147(14) .
Fe1 N2 1.9135(14) .
C51 C52 1.3900 .
C51 C56 1.3900 .
C51 C57 1.499(2) .
C52 H52 0.9500 .
C52 C53 1.3900 .
C53 H53 0.9500 .
C53 C54 1.3900 .
C54 H54 0.9500 .
C54 C55 1.3900 .
C55 H55 0.9500 .
C55 C56 1.3900 .
C56 H56 0.9500 .
C57 H57A 0.9800 .
C57 H57B 0.9800 .
C57 H57C 0.9800 .

loop_
_geom_torsion_atom_site_label_1
_geom_torsion_atom_site_label_2
_geom_torsion_atom_site_label_3
_geom_torsion_atom_site_label_4
_geom_torsion
_geom_torsion_site_symmetry_1
_geom_torsion_site_symmetry_4
C1 C2 C3 C4 -0.7(3) . .
C1 C2 C3 K1 -83.09(19) . 1_665
C1 C2 C7 C8 128.27(17) . .
C1 C2 C7 C9 -108.27(18) . .
C1 C6 C10 C11 -118.5(2) . .
C1 C6 C10 C12 117.3(2) . .
C2 C1 C6 C5 -2.6(2) . .
C2 C1 C6 C10 178.07(16) . .
C2 C1 N1 Si1 -91.39(18) . .
C2 C1 N1 Fe1 89.47(17) . .
C2 C3 C4 C5 -1.6(3) . .
C2 C3 C4 K1 -122.63(16) . 1_665
C3 C2 C7 C8 -54.4(2) . .
C3 C2 C7 C9 69.0(2) . .
C3 C4 C5 C6 1.8(3) . .
C4 C5 C6 C1 0.3(3) . .
C4 C5 C6 C10 179.64(17) . .
C5 C6 C10 C11 62.2(2) . .
C5 C6 C10 C12 -62.0(2) . .
C6 C1 C2 C3 2.8(2) . .
C6 C1 C2 C7 -179.91(16) . .
C6 C1 N1 Si1 89.00(18) . .
C6 C1 N1 Fe1 -90.14(17) . .
C7 C2 C3 C4 -178.04(17) . .
C7 C2 C3 K1 99.56(18) . 1_665
C13 Si1 N1 C1 -92.51(15) . .
C13 Si1 N1 Fe1 86.64(11) . .
C14 Si1 N1 C1 148.17(14) . .
C14 Si1 N1 Fe1 -32.68(11) . .
C15 Si1 N1 C1 27.20(16) . .
C15 Si1 N1 Fe1 -153.65(9) . .
C16 C17 C18 C19 2.7(3) . .
C16 C17 C22 C23 -133.89(18) . .
C16 C17 C22 C24 101.0(2) . .
C16 C21 C25 C26 -117.95(18) . .
C16 C21 C25 C27 117.47(18) . .
C17 C16 C21 C20 2.9(2) . .
C17 C16 C21 C25 -177.94(15) . .
C17 C18 C19 C20 0.9(3) . .
C18 C17 C22 C23 46.4(2) . .
C18 C17 C22 C24 -78.7(2) . .
C18 C19 C20 C21 -2.6(3) . .
C19 C20 C21 C16 0.7(3) . .
C19 C20 C21 C25 -178.54(16) . .
C20 C21 C25 C26 61.3(2) . .
C20 C21 C25 C27 -63.3(2) . .
C21 C16 C17 C18 -4.5(2) . .
C21 C16 C17 C22 175.81(15) . .
C22 C17 C18 C19 -177.60(16) . .
C28 Si2 N2 C16 -15.28(16) . .
C28 Si2 N2 Fe1 173.15(10) . .
C29 Si2 C28 K1 -7.9(5) . .
C29 Si2 N2 C16 104.32(14) . .
C29 Si2 N2 Fe1 -67.25(11) . .
C30 Si2 C28 K1 -121.5(5) . .
C30 Si2 N2 C16 -136.22(14) . .
C30 Si2 N2 Fe1 52.21(12) . .
C31 C32 O3 C33 174.56(15) . .
C31 C32 O3 K1 -50.08(17) . .
C32 C31 O4 C42 -177.01(16) . .
C32 C31 O4 K1 -48.27(18) . .
C32 O3 C33 C34 -178.87(15) . .
C33 C34 O2 C35 175.52(15) . .
C33 C34 O2 K1 49.10(17) . .
C34 O2 C35 C36 169.84(15) . .
C35 C36 O1 C37 -170.93(16) . .
C35 C36 O1 K1 -37.03(19) . .
C36 O1 C37 C38 -173.27(15) . .
C37 C38 O6 C39 -179.15(16) . .
C37 C38 O6 K1 42.45(18) . .
C38 O6 C39 C40 175.28(16) . .
C39 C40 O5 C41 176.17(16) . .
C39 C40 O5 K1 -48.92(19) . .
C40 O5 C41 C42 171.42(17) . .
C41 C42 O4 C31 -169.43(16) . .
C41 C42 O4 K1 59.83(18) . .
N1 C1 C2 C3 -176.81(15) . .
N1 C1 C2 C7 0.5(2) . .
N1 C1 C6 C5 177.00(15) . .
N1 C1 C6 C10 -2.3(3) . .
N2 C16 C17 C18 175.07(15) . .
N2 C16 C17 C22 -4.6(2) . .
N2 C16 C21 C20 -176.73(15) . .
N2 C16 C21 C25 2.5(2) . .
N2 Si2 C28 K1 116.2(5) . .
O1 C37 C38 O6 -62.0(2) . .
O2 C35 C36 O1 66.4(2) . .
O3 C33 C34 O2 -63.4(2) . .
O4 C31 C32 O3 65.7(2) . .
O5 C41 C42 O4 -64.8(2) . .
O5 C41 C42 K1 -25.58(13) . .
O6 C39 C40 O5 62.5(2) . .
Si2 N2 C16 C17 92.22(17) . .
Si2 N2 C16 C21 -88.21(18) . .
K1 C3 C4 C5 120.99(18) 1_665 .
K1 C4 C5 C6 109.36(17) 1_665 .
K1 C42 O4 C31 130.74(16) . .
K1 O1 C37 C38 51.83(16) . .
K1 O2 C35 C36 -60.99(16) . .
K1 O3 C33 C34 47.42(18) . .
K1 O5 C41 C42 36.76(19) . .
K1 O6 C39 C40 -45.96(18) . .
Fe1 N2 C16 C17 -95.75(16) . .
Fe1 N2 C16 C21 83.83(17) . .
C51 C52 C53 C54 0.0 . .
C52 C51 C56 C55 0.0 . .
C52 C53 C54 C55 0.0 . .
C53 C54 C55 C56 0.0 . .
C54 C55 C56 C51 0.0 . .
C56 C51 C52 C53 0.0 . .
C57 C51 C52 C53 -180.0(5) . .
C57 C51 C56 C55 180.0(5) . .
